data_4307014
loop_
_publ_author_name
'Jing Han'
'Masahiko Maekawa'
'Yusaku Suenaga'
'Hideaki Ebisu'
'Atsuhiro Nabei'
'Takayoshi Kuroda-Sowa'
'Megumu Munakata'

_publ_section_title
;
Photochromism of Novel Metal Coordination Polymers with
1,2-Bis(2'-methyl-5'-(carboxylic
acid)-3'-thienyl)perfluorocyclopentene in the Crystalline Phase
;
_journal_name_full 'Inorganic Chemistry'
_journal_page_first 3313
_journal_page_last 3321
_journal_paper_doi 10.1021/ic0615168
_journal_volume 46
_journal_year 2007
_chemical_formula_moiety 'C17 H10 F6 O4 S2, C2 H6 O '
_chemical_formula_sum 'C19 H16 F6 O5 S2'
_chemical_formula_weight 502.44
_space_group_IT_number 14
_symmetry_cell_setting monoclinic
_symmetry_Int_Tables_number 14
_symmetry_space_group_name_Hall '-P 2ybc'
_symmetry_space_group_name_H-M 'P 1 21/c 1'
_audit_creation_date 'Wed May 17 15:16:38 2006'
_audit_creation_method 'by teXsan'
_cell_angle_alpha 90
_cell_angle_beta 105.971(5)
_cell_angle_gamma 90
_cell_formula_units_Z 4
_cell_length_a 10.971(5)
_cell_length_b 17.243(7)
_cell_length_c 11.768(5)
_cell_measurement_reflns_used 4336
_cell_measurement_temperature 150.2
_cell_measurement_theta_max 27.5
_cell_measurement_theta_min 3.2
_cell_volume 2140.3(16)
_computing_cell_refinement CRYSTALCLEAR
_computing_data_collection CRYSTALCLEAR
_computing_data_reduction 'teXsan Ver. 2.0'
_computing_publication_material 'teXsan Ver. 2.0'
_computing_structure_refinement SHELXL97
_computing_structure_solution SAPI90
_diffrn_detector_area_resol_mean 14.62
_diffrn_measured_fraction_theta_full 1
_diffrn_measured_fraction_theta_max 1
_diffrn_measurement_device_type 'Rigaku/MSC Mercury CCD'
_diffrn_measurement_method \w
_diffrn_radiation_type 'Mo K\a'
_diffrn_radiation_wavelength 0.7107
_diffrn_reflns_av_R_equivalents 0.058
_diffrn_reflns_limit_h_max 14
_diffrn_reflns_limit_h_min -14
_diffrn_reflns_limit_k_max 22
_diffrn_reflns_limit_k_min -21
_diffrn_reflns_limit_l_max 15
_diffrn_reflns_limit_l_min -15
_diffrn_reflns_number 25062
_diffrn_reflns_theta_full 27.48
_diffrn_reflns_theta_max 27.48
_exptl_absorpt_coefficient_mu 0.329
_exptl_absorpt_correction_T_max 0.984
_exptl_absorpt_correction_T_min 0.906
_exptl_absorpt_correction_type multi-scan
_exptl_absorpt_process_details '(Jacobson, 1998)'
_exptl_crystal_colour Colorless
_exptl_crystal_density_diffrn 1.559
_exptl_crystal_density_method 'not measured'
_exptl_crystal_description Block
_exptl_crystal_F_000 1024.00
_exptl_crystal_size_max 0.150
_exptl_crystal_size_mid 0.100
_exptl_crystal_size_min 0.050
_refine_diff_density_max 0.84
_refine_diff_density_min -0.64
_refine_ls_extinction_coef 0.0000
_refine_ls_extinction_expression Fc^*^=kFc[1+0.001xFc^2^\l^3^/sin(2\q)]^-1/4^
_refine_ls_extinction_method SHELXL
_refine_ls_goodness_of_fit_ref 1.171
_refine_ls_hydrogen_treatment noref
_refine_ls_number_parameters 343
_refine_ls_number_reflns 4835
_refine_ls_R_factor_gt 0.0774
_refine_ls_shift/su_max 0.0000
_refine_ls_structure_factor_coef Fsqd
_refine_ls_weighting_details 'w = 1/[\s^2^(Fo^2^) + (0.1140P)^2^+1.1089P] where P=(Fo^2^+2Fc^2^)/3'
_refine_ls_weighting_scheme calc
_refine_ls_wR_factor_ref 0.2077
_reflns_number_gt 3858
_reflns_number_total 4835
_reflns_threshold_expression >2.0sigma(I)
_cod_data_source_file ic0615168si20060811_013932.cif
_cod_data_source_block BM-5-CATP_EtOH
_cod_original_cell_volume 2140(1)
_cod_original_sg_symbol_Hall '-p 2ybc      '
_cod_original_sg_symbol_H-M 'P 21/c '
_cod_original_formula_sum 'C19 H16 F6 O5 S2 '
_cod_database_code 4307014

loop_
_symmetry_equiv_pos_as_xyz
x,y,z
-x,1/2+y,1/2-z
-x,-y,-z
x,1/2-y,1/2+z

loop_
_atom_site_label
_atom_site_type_symbol
_atom_site_fract_x
_atom_site_fract_y
_atom_site_fract_z
_atom_site_U_iso_or_equiv
_atom_site_adp_type
_atom_site_occupancy
_atom_site_symmetry_multiplicity
_atom_site_calc_flag
_atom_site_refinement_flags
_atom_site_disorder_assembly
_atom_site_disorder_group
S(1) S 0.24312(7) 0.00060(5) 0.18263(7) 0.0202(2) Uani 1.00 1 d . . .
S(2) S 0.76295(7) 0.01216(5) 0.33582(7) 0.0213(2) Uani 1.00 1 d . . .
F(1A) F 0.6784(3) 0.3012(2) 0.2242(4) 0.0440(8) Uani 0.80 1 d P . .
F(1B) F 0.715(1) 0.3002(7) 0.308(1) 0.040(3) Uani 0.20 5 d P . .
F(2A) F 0.6611(4) 0.3065(2) 0.4039(3) 0.0426(9) Uani 0.80 1 d P . .
F(2B) F 0.606(2) 0.2959(8) 0.439(1) 0.037(3) Uani 0.20 5 d P . .
F(3) F 0.4949(4) 0.3984(2) 0.1838(4) 0.050(1) Uani 0.80 1 d P . .
F(4) F 0.4396(4) 0.3627(3) 0.3391(4) 0.0518(10) Uani 0.80 1 d P . .
F(5) F 0.3687(4) 0.2897(2) 0.0575(3) 0.047(1) Uani 0.80 1 d P . .
F(6) F 0.2625(3) 0.2939(2) 0.1875(4) 0.0507(10) Uani 0.80 1 d P . .
F(10) F 0.301(1) 0.2988(7) 0.273(1) 0.039(3) Uani 0.20 5 d P . .
F(11) F 0.313(1) 0.2966(8) 0.094(1) 0.037(4) Uani 0.20 5 d P . .
F(12) F 0.534(1) 0.362(1) 0.151(1) 0.051(4) Uani 0.20 5 d P . .
F(13) F 0.476(1) 0.4009(8) 0.306(2) 0.051(4) Uani 0.20 5 d P . .
O(1) O 0.0919(2) 0.0561(2) -0.1478(2) 0.0278(6) Uani 1.00 1 d . . .
O(2) O 0.0955(2) -0.0543(1) -0.0454(2) 0.0275(6) Uani 1.00 1 d . . .
O(3) O 0.9163(2) -0.0261(2) 0.5795(2) 0.0278(6) Uani 1.00 1 d . . .
O(4) O 0.9251(2) 0.0958(2) 0.6490(2) 0.0291(6) Uani 1.00 1 d . . .
O(5) O 0.0203(3) 0.1246(2) 0.2333(2) 0.0414(7) Uani 1.00 1 d . . .
C(1) C 0.2089(3) 0.0514(2) 0.0522(3) 0.0184(6) Uani 1.00 1 d . . .
C(2) C 0.2696(3) 0.1207(2) 0.0650(3) 0.0185(6) Uani 1.00 1 d . . .
C(3) C 0.3479(3) 0.1331(2) 0.1822(3) 0.0170(6) Uani 1.00 1 d . . .
C(4) C 0.3400(3) 0.0728(2) 0.2568(3) 0.0179(6) Uani 1.00 1 d . . .
C(5) C 0.4301(3) 0.2010(2) 0.2172(3) 0.0203(7) Uani 1.00 1 d . . .
C(6) C 0.5532(3) 0.2042(2) 0.2797(3) 0.0195(7) Uani 1.00 1 d . . .
C(7) C 0.6412(3) 0.1401(2) 0.3234(3) 0.0171(6) Uani 1.00 1 d . . .
C(8) C 0.7248(3) 0.1365(2) 0.4398(3) 0.0185(6) Uani 1.00 1 d . . .
C(9) C 0.7944(3) 0.0699(2) 0.4590(3) 0.0191(7) Uani 1.00 1 d . . .
C(10) C 0.6551(3) 0.0768(2) 0.2552(3) 0.0189(6) Uani 1.00 1 d . . .
C(11) C 0.8846(3) 0.0419(2) 0.5680(3) 0.0209(7) Uani 1.00 1 d . . .
C(12) C 0.1257(3) 0.0186(2) -0.0576(3) 0.0204(6) Uani 1.00 1 d . . .
C(13) C 0.5928(3) 0.0614(2) 0.1273(3) 0.0264(8) Uani 1.00 1 d . . .
C(14) C 0.4004(3) 0.0650(2) 0.3869(3) 0.0265(8) Uani 1.00 1 d . . .
C(15) C 0.3788(4) 0.2808(2) 0.1800(4) 0.0347(9) Uani 1.00 1 d . . .
C(16) C 0.4811(4) 0.3368(2) 0.2466(3) 0.0332(9) Uani 1.00 1 d . . .
C(17) C 0.5987(4) 0.2868(2) 0.2967(4) 0.0342(9) Uani 1.00 1 d . . .
C(19) C -0.0293(6) 0.1961(3) 0.2537(4) 0.054(1) Uani 1.00 1 d . . .
C(20) C 0.0305(6) 0.2345(3) 0.3650(5) 0.062(2) Uani 1.00 1 d . . .
H(1) H 0.2604 0.1570 0.0024 0.0223 Uiso 1.00 1 calc . . .
H(2) H 0.7316 0.1760 0.4974 0.0223 Uiso 1.00 1 calc . . .
H(3) H 0.5034 0.0599 0.1142 0.0321 Uiso 1.00 1 calc . . .
H(4) H 0.6143 0.1012 0.0806 0.0321 Uiso 1.00 1 calc . . .
H(5) H 0.6210 0.0128 0.1058 0.0321 Uiso 1.00 1 calc . . .
H(6) H 0.3782 0.0164 0.4136 0.0315 Uiso 1.00 1 calc . . .
H(7) H 0.4898 0.0683 0.4025 0.0315 Uiso 1.00 1 calc . . .
H(8) H 0.3711 0.1056 0.4275 0.0315 Uiso 1.00 1 calc . . .
H(9) H -0.0222 0.2303 0.1924 0.0657 Uiso 1.00 1 calc . . .
H(10) H -0.1154 0.1886 0.2502 0.0657 Uiso 1.00 1 calc . . .
H(11) H 0.0257 0.2017 0.4288 0.0743 Uiso 1.00 1 calc . . .
H(12) H 0.1170 0.2447 0.3703 0.0743 Uiso 1.00 1 calc . . .
H(13) H -0.0120 0.2818 0.3695 0.0743 Uiso 1.00 1 calc . . .
H(17) H -0.0253 0.1063 0.1567 0.0494 Uiso 1.00 1 calc . . .
H(20) H 0.9746 -0.0432 0.6504 0.0335 Uiso 1.00 1 calc . . .
H(22) H 0.0418 -0.0815 -0.1111 0.0328 Uiso 1.00 1 calc . . .

loop_
_atom_site_aniso_label
_atom_site_aniso_U_11
_atom_site_aniso_U_22
_atom_site_aniso_U_33
_atom_site_aniso_U_12
_atom_site_aniso_U_13
_atom_site_aniso_U_23
S(1) 0.0193(4) 0.0213(4) 0.0170(4) -0.0027(3) -0.0002(3) 0.0023(3)
S(2) 0.0180(4) 0.0234(4) 0.0194(4) 0.0046(3) -0.0002(3) -0.0016(3)
F(1A) 0.033(2) 0.031(2) 0.070(2) -0.007(1) 0.018(2) 0.010(2)
F(1B) 0.025(6) 0.022(6) 0.063(9) -0.002(5) -0.002(6) -0.002(6)
F(2A) 0.044(2) 0.021(2) 0.041(2) -0.003(2) -0.024(2) -0.005(1)
F(2B) 0.054(10) 0.026(7) 0.026(7) -0.003(6) 0.001(6) -0.009(5)
F(3) 0.044(2) 0.027(2) 0.061(3) -0.008(2) -0.015(2) 0.018(2)
F(4) 0.047(2) 0.049(2) 0.052(2) 0.012(2) 0.001(2) -0.019(2)
F(5) 0.063(3) 0.033(2) 0.028(2) -0.012(2) -0.019(2) 0.015(1)
F(6) 0.022(2) 0.026(2) 0.097(3) 0.007(1) 0.005(2) 0.006(2)
F(10) 0.026(6) 0.031(7) 0.060(8) 0.010(5) 0.010(6) -0.007(6)
F(11) 0.024(7) 0.024(6) 0.046(10) 0.003(6) -0.020(6) 0.010(6)
F(12) 0.034(8) 0.06(1) 0.049(9) -0.016(7) -0.010(6) 0.041(8)
F(13) 0.036(8) 0.020(7) 0.07(1) 0.006(5) -0.025(7) -0.023(7)
O(1) 0.025(1) 0.037(1) 0.016(1) -0.002(1) -0.0031(9) 0.000(1)
O(2) 0.029(1) 0.025(1) 0.024(1) -0.003(1) -0.001(1) -0.0046(10)
O(3) 0.025(1) 0.030(1) 0.023(1) 0.006(1) -0.0019(10) 0.008(1)
O(4) 0.030(1) 0.030(1) 0.020(1) 0.001(1) -0.0051(10) -0.001(1)
O(5) 0.061(2) 0.025(1) 0.028(1) 0.001(1) -0.005(1) -0.006(1)
C(1) 0.016(1) 0.025(2) 0.013(1) 0.002(1) 0.001(1) 0.000(1)
C(2) 0.015(1) 0.023(2) 0.014(1) 0.001(1) -0.001(1) 0.003(1)
C(3) 0.013(1) 0.020(2) 0.016(1) 0.002(1) 0.000(1) 0.002(1)
C(4) 0.014(1) 0.023(2) 0.014(1) 0.001(1) -0.001(1) 0.001(1)
C(5) 0.020(2) 0.020(2) 0.017(2) 0.001(1) -0.001(1) 0.004(1)
C(6) 0.021(2) 0.019(2) 0.016(1) -0.002(1) 0.000(1) -0.001(1)
C(7) 0.013(1) 0.021(2) 0.014(1) -0.001(1) -0.001(1) 0.000(1)
C(8) 0.015(1) 0.025(2) 0.014(1) -0.003(1) 0.001(1) 0.000(1)
C(9) 0.015(1) 0.024(2) 0.017(1) -0.003(1) 0.001(1) 0.003(1)
C(10) 0.015(1) 0.025(2) 0.016(1) 0.001(1) 0.001(1) 0.000(1)
C(11) 0.014(1) 0.030(2) 0.018(2) 0.000(1) 0.003(1) 0.004(1)
C(12) 0.013(1) 0.027(2) 0.019(1) 0.000(1) 0.000(1) -0.003(1)
C(13) 0.026(2) 0.035(2) 0.016(2) 0.006(1) 0.001(1) -0.006(1)
C(14) 0.027(2) 0.032(2) 0.016(2) -0.004(1) -0.001(1) 0.004(1)
C(15) 0.024(2) 0.023(2) 0.049(2) 0.004(1) -0.005(2) 0.010(2)
C(16) 0.040(2) 0.017(2) 0.036(2) 0.000(2) -0.002(2) 0.002(1)
C(17) 0.026(2) 0.023(2) 0.045(2) -0.004(1) -0.005(2) -0.002(2)
C(19) 0.079(4) 0.032(2) 0.047(3) 0.011(2) 0.010(3) -0.002(2)
C(20) 0.086(4) 0.039(3) 0.055(3) -0.009(3) 0.007(3) -0.016(2)

loop_
_atom_type_symbol
_atom_type_description
_atom_type_scat_dispersion_real
_atom_type_scat_dispersion_imag
_atom_type_scat_source
C C 0.003 0.002
;International Tables for Crystallography
(1992, Vol. C, Tables 4.2.6.8 and 6.1.1.4)
;
H H 0.000 0.000
;International Tables for Crystallography
(1992, Vol. C, Table 6.1.1.4)
;
O O 0.011 0.006
;International Tables for Crystallography
(1992, Vol. C, Tables 4.2.6.8 and 6.1.1.4)
;
F F 0.017 0.010
;International Tables for Crystallography
(1992, Vol. C, Tables 4.2.6.8 and 6.1.1.4)
;
S S 0.125 0.123
;International Tables for Crystallography
(1992, Vol. C, Tables 4.2.6.8 and 6.1.1.4)
;

loop_
_geom_angle_atom_site_label_1
_geom_angle_atom_site_label_2
_geom_angle_atom_site_label_3
_geom_angle
_geom_angle_site_symmetry_1
_geom_angle_site_symmetry_2
_geom_angle_site_symmetry_3
_geom_angle_publ_flag
C(1) S(1) C(4) 92.2(2) . . . yes
C(9) S(2) C(10) 92.2(2) . . . yes
F(1B) F(1A) C(17) 61.9(9) . . . yes
F(1A) F(1B) F(2A) 131(1) . . . yes
F(1A) F(1B) C(17) 76.7(8) . . . yes
F(2A) F(1B) C(17) 57.6(7) . . . yes
F(1B) F(2A) F(2B) 152(1) . . . yes
F(1B) F(2A) C(17) 55.3(5) . . . yes
F(2B) F(2A) C(17) 99.5(9) . . . yes
F(2A) F(2B) C(17) 50.6(8) . . . yes
F(12) F(3) F(13) 129(1) . . . yes
F(12) F(3) C(16) 79(1) . . . yes
F(13) F(3) C(16) 54.9(6) . . . yes
F(13) F(4) C(16) 67(1) . . . yes
F(11) F(5) C(15) 50.6(10) . . . yes
F(10) F(6) F(11) 132(1) . . . yes
F(10) F(6) C(15) 86.3(9) . . . yes
F(11) F(6) C(15) 48.5(6) . . . yes
F(6) F(10) C(15) 56.0(9) . . . yes
F(5) F(11) F(6) 156(1) . . . yes
F(5) F(11) C(15) 92(1) . . . yes
F(6) F(11) C(15) 64.0(9) . . . yes
F(3) F(12) C(16) 62(1) . . . yes
F(3) F(13) F(4) 125(1) . . . yes
F(3) F(13) C(16) 55.5(7) . . . yes
F(4) F(13) C(16) 73.1(9) . . . yes
C(12) O(2) H(22) 119.8 . . . no
C(11) O(3) H(20) 120.0 . . . no
C(19) O(5) H(17) 109.1 . . . no
S(1) C(1) C(2) 111.7(2) . . . yes
S(1) C(1) C(12) 121.3(2) . . . yes
C(2) C(1) C(12) 127.0(3) . . . yes
C(1) C(2) C(3) 112.7(3) . . . yes
C(1) C(2) H(1) 123.4 . . . no
C(3) C(2) H(1) 123.9 . . . no
C(2) C(3) C(4) 112.1(3) . . . yes
C(2) C(3) C(5) 123.5(3) . . . yes
C(4) C(3) C(5) 124.4(3) . . . yes
S(1) C(4) C(3) 111.2(2) . . . yes
S(1) C(4) C(14) 119.6(3) . . . yes
C(3) C(4) C(14) 129.1(3) . . . yes
C(3) C(5) C(6) 129.2(3) . . . yes
C(3) C(5) C(15) 119.8(3) . . . yes
C(6) C(5) C(15) 111.0(3) . . . yes
C(5) C(6) C(7) 128.6(3) . . . yes
C(5) C(6) C(17) 110.9(3) . . . yes
C(7) C(6) C(17) 120.4(3) . . . yes
C(6) C(7) C(8) 123.9(3) . . . yes
C(6) C(7) C(10) 123.9(3) . . . yes
C(8) C(7) C(10) 112.2(3) . . . yes
C(7) C(8) C(9) 112.3(3) . . . yes
C(7) C(8) H(2) 124.0 . . . no
C(9) C(8) H(2) 123.8 . . . no
S(2) C(9) C(8) 112.1(2) . . . yes
S(2) C(9) C(11) 118.5(2) . . . yes
C(8) C(9) C(11) 129.3(3) . . . yes
S(2) C(10) C(7) 111.2(2) . . . yes
S(2) C(10) C(13) 119.8(3) . . . yes
C(7) C(10) C(13) 129.0(3) . . . yes
O(3) C(11) O(4) 124.7(3) . . . yes
O(3) C(11) C(9) 121.0(3) . . . yes
O(4) C(11) C(9) 114.3(3) . . . yes
O(1) C(12) O(2) 125.4(3) . . . yes
O(1) C(12) C(1) 122.1(3) . . . yes
O(2) C(12) C(1) 112.5(3) . . . yes
C(10) C(13) H(3) 109.6 . . . no
C(10) C(13) H(4) 109.7 . . . no
C(10) C(13) H(5) 109.4 . . . no
H(3) C(13) H(4) 109.5 . . . no
H(3) C(13) H(5) 109.3 . . . no
H(4) C(13) H(5) 109.4 . . . no
C(4) C(14) H(6) 109.6 . . . no
C(4) C(14) H(7) 109.6 . . . no
C(4) C(14) H(8) 109.4 . . . no
H(6) C(14) H(7) 109.5 . . . no
H(6) C(14) H(8) 109.3 . . . no
H(7) C(14) H(8) 109.4 . . . no
F(5) C(15) F(6) 104.0(4) . . . yes
F(5) C(15) F(10) 140.0(6) . . . yes
F(5) C(15) F(11) 36.6(9) . . . yes
F(5) C(15) C(5) 108.1(3) . . . yes
F(5) C(15) C(16) 107.1(4) . . . yes
F(6) C(15) F(10) 37.7(5) . . . yes
F(6) C(15) F(11) 67.5(9) . . . yes
F(6) C(15) C(5) 115.2(4) . . . yes
F(6) C(15) C(16) 116.5(4) . . . yes
F(10) C(15) F(11) 103(1) . . . yes
F(10) C(15) C(5) 102.0(5) . . . yes
F(10) C(15) C(16) 89.1(5) . . . yes
F(11) C(15) C(5) 126.2(8) . . . yes
F(11) C(15) C(16) 121.3(8) . . . yes
C(5) C(15) C(16) 105.4(3) . . . yes
F(3) C(16) F(4) 107.2(4) . . . yes
F(3) C(16) F(12) 37.5(7) . . . yes
F(3) C(16) F(13) 69.6(8) . . . yes
F(3) C(16) C(15) 113.7(3) . . . yes
F(3) C(16) C(17) 116.9(4) . . . yes
F(4) C(16) F(12) 143.6(8) . . . yes
F(4) C(16) F(13) 39.6(8) . . . yes
F(4) C(16) C(15) 104.9(4) . . . yes
F(4) C(16) C(17) 108.0(3) . . . yes
F(12) C(16) F(13) 104(1) . . . yes
F(12) C(16) C(15) 100.4(7) . . . yes
F(12) C(16) C(17) 89.6(7) . . . yes
F(13) C(16) C(15) 132.1(7) . . . yes
F(13) C(16) C(17) 115.1(7) . . . yes
C(15) C(16) C(17) 105.4(3) . . . yes
F(1A) C(17) F(1B) 41.4(8) . . . yes
F(1A) C(17) F(2A) 107.1(4) . . . yes
F(1A) C(17) F(2B) 137.0(6) . . . yes
F(1A) C(17) C(6) 109.1(3) . . . yes
F(1A) C(17) C(16) 105.5(3) . . . yes
F(1B) C(17) F(2A) 67.0(8) . . . yes
F(1B) C(17) F(2B) 96.5(10) . . . yes
F(1B) C(17) C(6) 118.2(6) . . . yes
F(1B) C(17) C(16) 131.0(6) . . . yes
F(2A) C(17) F(2B) 29.9(6) . . . yes
F(2A) C(17) C(6) 116.2(3) . . . yes
F(2A) C(17) C(16) 112.9(4) . . . yes
F(2B) C(17) C(6) 98.4(6) . . . yes
F(2B) C(17) C(16) 97.9(6) . . . yes
C(6) C(17) C(16) 105.6(3) . . . yes
O(5) C(19) C(20) 117.2(4) . . . yes
O(5) C(19) H(9) 107.5 . . . no
O(5) C(19) H(10) 107.7 . . . no
C(20) C(19) H(9) 106.9 . . . no
C(20) C(19) H(10) 107.4 . . . no
H(9) C(19) H(10) 110.0 . . . no
C(19) C(20) H(11) 109.3 . . . no
C(19) C(20) H(12) 109.7 . . . no
C(19) C(20) H(13) 109.5 . . . no
H(11) C(20) H(12) 109.2 . . . no
H(11) C(20) H(13) 109.4 . . . no
H(12) C(20) H(13) 109.6 . . . no

loop_
_geom_bond_atom_site_label_1
_geom_bond_atom_site_label_2
_geom_bond_distance
_geom_bond_site_symmetry_1
_geom_bond_site_symmetry_2
_geom_bond_publ_flag
S(1) C(1) 1.716(3) . . yes
S(1) C(4) 1.712(3) . . yes
S(2) C(9) 1.713(3) . . yes
S(2) C(10) 1.709(3) . . yes
F(1A) F(1B) 0.95(2) . . yes
F(1A) C(17) 1.402(6) . . yes
F(1B) F(2A) 1.42(2) . . yes
F(1B) C(17) 1.27(1) . . yes
F(2A) F(2B) 0.84(2) . . yes
F(2A) C(17) 1.304(5) . . yes
F(2B) C(17) 1.66(2) . . yes
F(3) F(12) 0.91(2) . . yes
F(3) F(13) 1.51(2) . . yes
F(3) C(16) 1.326(6) . . yes
F(4) F(13) 0.91(2) . . yes
F(4) C(16) 1.366(6) . . yes
F(5) F(11) 0.85(2) . . yes
F(5) C(15) 1.423(6) . . yes
F(6) F(10) 0.98(2) . . yes
F(6) F(11) 1.36(2) . . yes
F(6) C(15) 1.322(6) . . yes
F(10) C(15) 1.59(2) . . yes
F(11) C(15) 1.10(1) . . yes
F(12) C(16) 1.47(2) . . yes
F(13) C(16) 1.32(2) . . yes
O(1) C(12) 1.210(4) . . yes
O(2) C(12) 1.318(4) . . yes
O(2) H(22) 0.956 . . no
O(3) C(11) 1.219(4) . . yes
O(3) H(20) 0.948 . . no
O(4) C(11) 1.318(4) . . yes
O(5) C(19) 1.394(6) . . yes
O(5) H(17) 0.956 . . no
C(1) C(2) 1.357(5) . . yes
C(1) C(12) 1.474(4) . . yes
C(2) C(3) 1.426(4) . . yes
C(2) H(1) 0.951 . . no
C(3) C(4) 1.378(4) . . yes
C(3) C(5) 1.467(4) . . yes
C(4) C(14) 1.497(4) . . yes
C(5) C(6) 1.350(4) . . yes
C(5) C(15) 1.505(5) . . yes
C(6) C(7) 1.465(4) . . yes
C(6) C(17) 1.503(5) . . yes
C(7) C(8) 1.425(4) . . yes
C(7) C(10) 1.388(5) . . yes
C(8) C(9) 1.363(4) . . yes
C(8) H(2) 0.949 . . no
C(9) C(11) 1.470(4) . . yes
C(10) C(13) 1.496(4) . . yes
C(13) H(3) 0.950 . . no
C(13) H(4) 0.950 . . no
C(13) H(5) 0.952 . . no
C(14) H(6) 0.950 . . no
C(14) H(7) 0.949 . . no
C(14) H(8) 0.952 . . no
C(15) C(16) 1.523(5) . . yes
C(16) C(17) 1.529(5) . . yes
C(19) C(20) 1.453(7) . . yes
C(19) H(9) 0.951 . . no
C(19) H(10) 0.943 . . no
C(20) H(11) 0.953 . . no
C(20) H(12) 0.951 . . no
C(20) H(13) 0.948 . . no

loop_
_geom_contact_atom_site_label_1
_geom_contact_atom_site_label_2
_geom_contact_distance
_geom_contact_site_symmetry_1
_geom_contact_site_symmetry_2
_geom_contact_publ_flag
S(1) F(3) 3.370(4) . 2_645 ?
S(1) O(4) 3.480(3) . 3_656 ?
S(1) F(1B) 3.48(1) . 2_645 ?
S(1) F(13) 3.50(2) . 2_645 ?
S(1) F(12) 3.60(2) . 2_645 ?
S(2) O(1) 3.279(3) . 3_655 ?
S(2) F(13) 3.30(1) . 2_645 ?
S(2) O(3) 3.391(3) . 3_756 ?
S(2) F(3) 3.398(4) . 2_645 ?
F(1A) O(4) 3.547(5) . 4_554 ?
F(1B) C(20) 3.52(1) . 1_655 ?
F(1B) C(19) 3.53(2) . 1_655 ?
F(2B) C(13) 3.34(1) . 4_555 ?
F(2B) F(5) 3.59(2) . 4_555 ?
F(3) C(14) 3.286(6) . 2_655 ?
F(3) C(14) 3.418(5) . 4_554 ?
F(3) C(4) 3.481(5) . 2_655 ?
F(4) C(13) 3.477(6) . 2_655 ?
F(4) C(13) 3.592(5) . 4_555 ?
F(5) C(14) 3.289(6) . 4_554 ?
F(5) F(10) 3.57(2) . 4_554 ?
F(11) C(20) 3.55(1) . 4_554 ?
F(12) C(14) 3.30(2) . 4_554 ?
F(13) C(13) 3.03(1) . 2_655 ?
F(13) C(10) 3.35(1) . 2_655 ?
O(1) O(4) 2.670(3) . 1_454 ?
O(1) C(11) 3.497(4) . 1_454 ?
O(1) O(3) 3.552(3) . 1_454 ?
O(3) O(5) 2.717(4) . 3_656 ?
O(3) O(3) 3.093(6) . 3_756 ?
O(3) C(11) 3.152(5) . 3_756 ?
O(3) C(9) 3.411(4) . 3_756 ?
O(3) C(19) 3.557(5) . 3_656 ?
